data_4114319
loop_
_publ_author_name
'Patrick Bazinet'
'Glenn P. A. Yap'
'Darrin S. Richeson'

_publ_section_title
;
 Constructing a Stable Carbene with a Novel Topology and Electronic
 Framework
;
_journal_name_full 'Journal of the American Chemical Society'
_journal_page_first 13314
_journal_page_last 13315
_journal_paper_doi 10.1021/ja0372661
_journal_volume 125
_journal_year 2003
_chemical_formula_sum 'C25 H32 Cl N2 Rh'
_chemical_formula_weight 498.89
_chemical_name_systematic
; 
 ? 
;
_space_group_IT_number 14
_symmetry_cell_setting monoclinic
_symmetry_space_group_name_Hall '-P 2yn'
_symmetry_space_group_name_H-M 'P 1 21/n 1'
_atom_sites_solution_hydrogens geom
_atom_sites_solution_primary direct
_atom_sites_solution_secondary difmap
_audit_creation_method SHELXL-97
_cell_angle_alpha 90.00
_cell_angle_beta 104.722(4)
_cell_angle_gamma 90.00
_cell_formula_units_Z 4
_cell_length_a 10.241(2)
_cell_length_b 16.129(3)
_cell_length_c 14.067(3)
_cell_measurement_reflns_used 2988
_cell_measurement_temperature 213(2)
_cell_measurement_theta_max 20.55
_cell_measurement_theta_min 2.41
_cell_volume 2247.3(8)
_computing_cell_refinement 'SMART, Bruker (2000)'
_computing_data_collection 'SMART, Bruker (2000)'
_computing_data_reduction 'XPREP, Bruker (2000)'
_computing_molecular_graphics 'SHELXTL, Bruker (2000)'
_computing_publication_material 'SHELXTL, Bruker (2000)'
_computing_structure_refinement 'SHELXL-97 (Sheldrick, 1997)'
_computing_structure_solution 'SHELXS-97 (Sheldrick, 1990)'
_diffrn_ambient_temperature 213(2)
_diffrn_measured_fraction_theta_full 0.990
_diffrn_measured_fraction_theta_max 0.990
_diffrn_measurement_device_type 'CCD area detector'
_diffrn_measurement_method 'phi and omega scans'
_diffrn_radiation_monochromator graphite
_diffrn_radiation_source 'fine-focus sealed tube'
_diffrn_radiation_type MoK\a
_diffrn_radiation_wavelength 0.71073
_diffrn_reflns_av_R_equivalents 0.0566
_diffrn_reflns_av_sigmaI/netI 0.0645
_diffrn_reflns_limit_h_max 10
_diffrn_reflns_limit_h_min -10
_diffrn_reflns_limit_k_max 16
_diffrn_reflns_limit_k_min -16
_diffrn_reflns_limit_l_max 14
_diffrn_reflns_limit_l_min -12
_diffrn_reflns_number 7349
_diffrn_reflns_theta_full 21.00
_diffrn_reflns_theta_max 21.00
_diffrn_reflns_theta_min 1.96
_diffrn_standards_decay_% <1
_exptl_absorpt_coefficient_mu 0.893
_exptl_absorpt_correction_T_max 0.9824
_exptl_absorpt_correction_T_min 0.7756
_exptl_absorpt_correction_type multi-scan
_exptl_absorpt_process_details 'SADABS, Bruker (2000)'
_exptl_crystal_colour yellow
_exptl_crystal_density_diffrn 1.475
_exptl_crystal_description block
_exptl_crystal_F_000 1032
_exptl_crystal_size_max 0.30
_exptl_crystal_size_mid 0.10
_exptl_crystal_size_min 0.02
_refine_diff_density_max 0.771
_refine_diff_density_min -0.668
_refine_diff_density_rms 0.121
_refine_ls_extinction_method none
_refine_ls_goodness_of_fit_ref 1.043
_refine_ls_hydrogen_treatment mixed
_refine_ls_matrix_type full
_refine_ls_number_parameters 262
_refine_ls_number_reflns 2392
_refine_ls_number_restraints 0
_refine_ls_restrained_S_all 1.043
_refine_ls_R_factor_all 0.0922
_refine_ls_R_factor_gt 0.0724
_refine_ls_shift/su_max 0.000
_refine_ls_shift/su_mean 0.000
_refine_ls_structure_factor_coef Fsqd
_refine_ls_weighting_details 'calc w=1/[\s^2^(Fo^2^)+(0.1300P)^2^+9.4856P] where P=(Fo^2^+2Fc^2^)/3'
_refine_ls_weighting_scheme calc
_refine_ls_wR_factor_gt 0.1916
_refine_ls_wR_factor_ref 0.2037
_reflns_number_gt 1954
_reflns_number_total 2392
_reflns_threshold_expression >2sigma(I)
_cod_data_source_file ja0372661si20030716_112519_2.cif
_cod_data_source_block darr006
_cod_original_cell_volume 2247.2(8)
_cod_database_code 4114319

loop_
_symmetry_equiv_pos_as_xyz
'x, y, z'
'-x+1/2, y+1/2, -z+1/2'
'-x, -y, -z'
'x-1/2, -y-1/2, z-1/2'

loop_
_atom_site_label
_atom_site_type_symbol
_atom_site_fract_x
_atom_site_fract_y
_atom_site_fract_z
_atom_site_U_iso_or_equiv
_atom_site_adp_type
_atom_site_occupancy
_atom_site_symmetry_multiplicity
_atom_site_calc_flag
_atom_site_refinement_flags
Rh Rh 0.66435(9) 0.16822(6) 0.94669(7) 0.0365(5) Uani 1 1 d .
Cl Cl 0.5688(3) 0.1315(2) 0.7780(2) 0.0524(10) Uani 1 1 d .
N1 N 0.4613(9) 0.3060(5) 0.9230(6) 0.024(2) Uani 1 1 d .
N2 N 0.6631(9) 0.3461(6) 0.8889(7) 0.031(2) Uani 1 1 d .
C1 C 0.5886(11) 0.2861(7) 0.9170(8) 0.028(3) Uani 1 1 d .
C2 C 0.3688(12) 0.2349(7) 0.9338(9) 0.036(3) Uani 1 1 d .
H2A H 0.4271 0.1851 0.9407 0.043 Uiso 1 1 calc R
C3 C 0.2621(12) 0.2203(7) 0.8405(9) 0.042(3) Uani 1 1 d .
H3A H 0.2068 0.1734 0.8490 0.063 Uiso 1 1 calc R
H3B H 0.3045 0.2087 0.7876 0.063 Uiso 1 1 calc R
H3C H 0.2060 0.2693 0.8245 0.063 Uiso 1 1 calc R
C4 C 0.3182(12) 0.2350(8) 1.0260(8) 0.042(3) Uani 1 1 d .
H4A H 0.3936 0.2429 1.0829 0.063 Uiso 1 1 calc R
H4B H 0.2747 0.1824 1.0316 0.063 Uiso 1 1 calc R
H4C H 0.2537 0.2797 1.0224 0.063 Uiso 1 1 calc R
C5 C 0.4062(11) 0.3878(6) 0.9061(8) 0.027(3) Uani 1 1 d .
C6 C 0.2807(11) 0.4075(7) 0.9181(8) 0.034(3) Uani 1 1 d .
H6A H 0.2293 0.3677 0.9412 0.041 Uiso 1 1 calc R
C7 C 0.2308(12) 0.4876(8) 0.8954(9) 0.045(3) Uani 1 1 d .
H7A H 0.1442 0.5005 0.9024 0.054 Uiso 1 1 calc R
C8 C 0.3038(12) 0.5489(7) 0.8629(8) 0.035(3) Uani 1 1 d .
H8A H 0.2679 0.6025 0.8492 0.042 Uiso 1 1 calc R
C9 C 0.4322(11) 0.5295(6) 0.8509(8) 0.027(3) Uani 1 1 d .
C10 C 0.4857(10) 0.4483(7) 0.8738(7) 0.024(3) Uani 1 1 d .
C11 C 0.6150(12) 0.4288(8) 0.8632(8) 0.038(3) Uani 1 1 d .
C12 C 0.6899(13) 0.4864(8) 0.8267(9) 0.046(3) Uani 1 1 d .
H12A H 0.7744 0.4728 0.8163 0.055 Uiso 1 1 calc R
C13 C 0.6339(15) 0.5667(8) 0.8055(10) 0.050(4) Uani 1 1 d .
H13A H 0.6848 0.6072 0.7829 0.061 Uiso 1 1 calc R
C14 C 0.5128(13) 0.5874(8) 0.8162(9) 0.043(3) Uani 1 1 d .
H14A H 0.4803 0.6415 0.8003 0.051 Uiso 1 1 calc R
C15 C 0.8010(11) 0.3198(8) 0.8787(9) 0.043(3) Uani 1 1 d .
H15A H 0.8119 0.2618 0.9025 0.051 Uiso 1 1 calc R
C16 C 0.9142(12) 0.3678(10) 0.9486(11) 0.065(4) Uani 1 1 d .
H16A H 0.9034 0.3639 1.0150 0.097 Uiso 1 1 calc R
H16B H 0.9104 0.4256 0.9288 0.097 Uiso 1 1 calc R
H16C H 1.0007 0.3445 0.9465 0.097 Uiso 1 1 calc R
C17 C 0.8083(14) 0.3153(9) 0.7709(11) 0.063(4) Uani 1 1 d .
H17A H 0.7330 0.2829 0.7332 0.095 Uiso 1 1 calc R
H17B H 0.8924 0.2893 0.7676 0.095 Uiso 1 1 calc R
H17C H 0.8040 0.3709 0.7439 0.095 Uiso 1 1 calc R
C18 C 0.7905(14) 0.2057(8) 1.0858(9) 0.050(4) Uani 1 1 d .
H18A H 0.8033 0.2664 1.0930 0.060 Uiso 1 1 calc R
C19 C 0.6673(14) 0.1782(8) 1.0970(9) 0.045(3) Uani 1 1 d .
H19A H 0.6095 0.2236 1.1106 0.054 Uiso 1 1 calc R
C20 C 0.640(2) 0.0979(9) 1.1377(11) 0.076(5) Uani 1 1 d .
H20A H 0.5419 0.0912 1.1263 0.091 Uiso 1 1 calc R
H20B H 0.6790 0.0983 1.2089 0.091 Uiso 1 1 calc R
C21 C 0.696(2) 0.0237(10) 1.0935(15) 0.095(6) Uani 1 1 d .
H21A H 0.7865 0.0114 1.1345 0.114 Uiso 1 1 calc R
H21B H 0.6388 -0.0246 1.0962 0.114 Uiso 1 1 calc R
C22 C 0.7041(19) 0.0348(8) 0.9918(13) 0.067(5) Uani 1 1 d .
H22A H 0.6508 -0.0057 0.9448 0.081 Uiso 1 1 calc R
C23 C 0.8146(17) 0.0678(10) 0.9639(12) 0.072(5) Uani 1 1 d .
H23A H 0.8285 0.0456 0.9016 0.087 Uiso 1 1 calc R
C24 C 0.9426(15) 0.0977(11) 1.0375(14) 0.093(6) Uani 1 1 d .
H24A H 0.9991 0.1261 1.0010 0.111 Uiso 1 1 calc R
H24B H 0.9928 0.0489 1.0687 0.111 Uiso 1 1 calc R
C25 C 0.9226(15) 0.1554(9) 1.1181(12) 0.073(5) Uani 1 1 d .
H25B H 0.9992 0.1938 1.1361 0.088 Uiso 1 1 calc R
H25A H 0.9210 0.1227 1.1764 0.088 Uiso 1 1 calc R

loop_
_atom_site_aniso_label
_atom_site_aniso_U_11
_atom_site_aniso_U_22
_atom_site_aniso_U_33
_atom_site_aniso_U_23
_atom_site_aniso_U_13
_atom_site_aniso_U_12
Rh 0.0354(7) 0.0345(7) 0.0342(7) -0.0076(5) -0.0008(5) 0.0127(5)
Cl 0.048(2) 0.069(2) 0.036(2) -0.0204(17) 0.0028(16) 0.0106(17)
N1 0.031(6) 0.022(5) 0.023(5) 0.004(4) 0.013(4) 0.006(4)
N2 0.029(5) 0.036(6) 0.030(6) -0.009(5) 0.014(5) 0.001(5)
C1 0.026(7) 0.040(7) 0.017(6) 0.005(5) 0.006(5) 0.006(6)
C2 0.036(7) 0.024(6) 0.050(8) 0.017(6) 0.015(6) -0.004(5)
C3 0.037(7) 0.039(8) 0.048(9) -0.007(6) 0.005(7) -0.002(6)
C4 0.045(8) 0.059(8) 0.026(7) 0.003(6) 0.015(6) -0.010(6)
C5 0.028(7) 0.028(7) 0.029(7) -0.001(5) 0.013(5) 0.010(5)
C6 0.034(7) 0.033(7) 0.039(8) -0.003(6) 0.018(6) 0.002(6)
C7 0.029(7) 0.059(10) 0.046(9) -0.016(7) 0.008(6) 0.016(7)
C8 0.050(8) 0.018(6) 0.034(7) -0.003(5) 0.004(6) 0.011(6)
C9 0.037(7) 0.018(6) 0.028(7) 0.002(5) 0.011(6) 0.002(5)
C10 0.018(6) 0.040(7) 0.015(6) -0.009(5) 0.009(5) -0.001(5)
C11 0.043(8) 0.047(8) 0.024(7) 0.005(6) 0.007(6) -0.008(7)
C12 0.038(8) 0.061(10) 0.047(9) -0.001(7) 0.024(7) -0.001(7)
C13 0.063(10) 0.042(9) 0.048(9) -0.001(7) 0.016(7) -0.019(7)
C14 0.046(9) 0.039(8) 0.045(9) 0.007(6) 0.014(7) -0.006(6)
C15 0.022(7) 0.060(9) 0.054(9) -0.002(7) 0.025(6) 0.013(6)
C16 0.022(7) 0.092(11) 0.081(11) -0.018(9) 0.015(7) -0.003(7)
C17 0.051(9) 0.077(10) 0.078(12) -0.021(9) 0.047(9) -0.008(8)
C18 0.060(10) 0.042(8) 0.042(9) -0.018(7) 0.000(7) 0.009(7)
C19 0.053(9) 0.044(9) 0.032(8) 0.002(6) -0.003(7) 0.013(7)
C20 0.122(15) 0.052(10) 0.042(10) 0.004(8) 0.000(9) -0.006(9)
C21 0.119(16) 0.042(10) 0.102(17) 0.023(10) -0.015(12) 0.004(10)
C22 0.094(14) 0.022(8) 0.068(12) -0.011(7) -0.011(10) 0.015(8)
C23 0.065(11) 0.057(10) 0.073(12) -0.018(9) -0.024(9) 0.051(9)
C24 0.045(9) 0.093(13) 0.120(16) -0.044(12) -0.017(10) 0.035(9)
C25 0.059(10) 0.058(10) 0.079(12) -0.027(9) -0.026(8) 0.032(8)

loop_
_atom_type_symbol
_atom_type_description
_atom_type_scat_dispersion_real
_atom_type_scat_dispersion_imag
_atom_type_scat_source
C C 0.0033 0.0016 'International Tables Vol C Tables 4.2.6.8 and 6.1.1.4'
H H 0.0000 0.0000 'International Tables Vol C Tables 4.2.6.8 and 6.1.1.4'
N N 0.0061 0.0033 'International Tables Vol C Tables 4.2.6.8 and 6.1.1.4'
Cl Cl 0.1484 0.1585 'International Tables Vol C Tables 4.2.6.8 and 6.1.1.4'
Rh Rh -1.1178 0.9187 'International Tables Vol C Tables 4.2.6.8 and 6.1.1.4'

loop_
_geom_angle_atom_site_label_1
_geom_angle_atom_site_label_2
_geom_angle_atom_site_label_3
_geom_angle
C1 Rh C19 92.4(4)
C1 Rh C18 91.9(5)
C19 Rh C18 38.0(5)
C1 Rh C23 156.7(6)
C19 Rh C23 96.6(6)
C18 Rh C23 82.2(5)
C1 Rh C22 166.7(6)
C19 Rh C22 80.5(5)
C18 Rh C22 89.3(5)
C23 Rh C22 36.4(6)
C1 Rh Cl 89.4(3)
C19 Rh Cl 155.1(4)
C18 Rh Cl 166.8(4)
C23 Rh Cl 91.4(4)
C22 Rh Cl 92.4(4)
C1 N1 C5 123.3(9)
C1 N1 C2 117.2(9)
C5 N1 C2 118.9(8)
C1 N2 C11 123.7(9)
C1 N2 C15 115.8(9)
C11 N2 C15 120.3(9)
N2 C1 N1 117.9(9)
N2 C1 Rh 120.6(7)
N1 C1 Rh 121.4(8)
C3 C2 C4 114.7(10)
C3 C2 N1 111.4(9)
C4 C2 N1 116.3(10)
C6 C5 C10 120.7(10)
C6 C5 N1 122.3(10)
C10 C5 N1 117.0(9)
C5 C6 C7 119.0(11)
C8 C7 C6 122.6(11)
C7 C8 C9 118.8(10)
C8 C9 C14 122.9(10)
C8 C9 C10 119.7(10)
C14 C9 C10 117.5(10)
C11 C10 C9 120.0(10)
C11 C10 C5 120.9(10)
C9 C10 C5 119.1(9)
C12 C11 C10 121.0(11)
C12 C11 N2 122.0(11)
C10 C11 N2 117.0(10)
C11 C12 C13 117.2(11)
C14 C13 C12 123.1(12)
C13 C14 C9 121.1(12)
N2 C15 C16 111.7(10)
N2 C15 C17 112.7(10)
C16 C15 C17 116.1(11)
C19 C18 C25 123.7(13)
C19 C18 Rh 70.0(7)
C25 C18 Rh 113.7(9)
C18 C19 C20 126.6(13)
C18 C19 Rh 72.1(8)
C20 C19 Rh 111.5(9)
C19 C20 C21 113.8(14)
C22 C21 C20 115.0(13)
C23 C22 C21 125.1(16)
C23 C22 Rh 70.0(8)
C21 C22 Rh 110.0(10)
C22 C23 C24 123.2(17)
C22 C23 Rh 73.6(8)
C24 C23 Rh 107.3(9)
C23 C24 C25 116.3(13)
C24 C25 C18 112.1(12)

loop_
_geom_bond_atom_site_label_1
_geom_bond_atom_site_label_2
_geom_bond_distance
Rh C1 2.056(11)
Rh C19 2.113(13)
Rh C18 2.140(13)
Rh C23 2.205(12)
Rh C22 2.251(13)
Rh Cl 2.400(3)
N1 C1 1.366(14)
N1 C5 1.431(13)
N1 C2 1.519(14)
N2 C1 1.352(14)
N2 C11 1.436(15)
N2 C15 1.516(14)
C2 C3 1.497(17)
C2 C4 1.514(16)
C5 C6 1.375(15)
C5 C10 1.418(15)
C6 C7 1.396(16)
C7 C8 1.384(17)
C8 C9 1.404(16)
C9 C14 1.413(16)
C9 C10 1.425(15)
C10 C11 1.405(15)
C11 C12 1.384(16)
C12 C13 1.416(18)
C13 C14 1.329(18)
C15 C16 1.527(18)
C15 C17 1.539(18)
C18 C19 1.384(19)
C18 C25 1.543(18)
C19 C20 1.472(19)
C20 C21 1.53(2)
C21 C22 1.47(2)
C22 C23 1.39(2)
C23 C24 1.53(2)
C24 C25 1.52(2)

loop_
_geom_torsion_atom_site_label_1
_geom_torsion_atom_site_label_2
_geom_torsion_atom_site_label_3
_geom_torsion_atom_site_label_4
_geom_torsion
C11 N2 C1 N1 -1.3(15)
C15 N2 C1 N1 -177.1(10)
C11 N2 C1 Rh 177.4(8)
C15 N2 C1 Rh 1.6(13)
C5 N1 C1 N2 -3.4(15)
C2 N1 C1 N2 167.7(9)
C5 N1 C1 Rh 177.9(7)
C2 N1 C1 Rh -11.0(13)
C19 Rh C1 N2 114.1(9)
C18 Rh C1 N2 76.1(9)
C23 Rh C1 N2 1.4(18)
C22 Rh C1 N2 171.2(19)
Cl Rh C1 N2 -90.8(8)
C19 Rh C1 N1 -67.2(9)
C18 Rh C1 N1 -105.2(9)
C23 Rh C1 N1 -179.9(11)
C22 Rh C1 N1 -10(3)
Cl Rh C1 N1 87.9(8)
C1 N1 C2 C3 -106.7(11)
C5 N1 C2 C3 64.8(13)
C1 N1 C2 C4 119.4(11)
C5 N1 C2 C4 -69.1(13)
C1 N1 C5 C6 -176.1(10)
C2 N1 C5 C6 12.9(15)
C1 N1 C5 C10 5.4(15)
C2 N1 C5 C10 -165.6(9)
C10 C5 C6 C7 1.7(17)
N1 C5 C6 C7 -176.7(10)
C5 C6 C7 C8 -1.3(18)
C6 C7 C8 C9 1.0(18)
C7 C8 C9 C14 178.6(11)
C7 C8 C9 C10 -1.1(16)
C8 C9 C10 C11 -179.1(10)
C14 C9 C10 C11 1.1(15)
C8 C9 C10 C5 1.5(15)
C14 C9 C10 C5 -178.2(10)
C6 C5 C10 C11 178.8(11)
N1 C5 C10 C11 -2.7(15)
C6 C5 C10 C9 -1.9(16)
N1 C5 C10 C9 176.6(9)
C9 C10 C11 C12 -2.8(17)
C5 C10 C11 C12 176.5(11)
C9 C10 C11 N2 179.2(9)
C5 C10 C11 N2 -1.5(15)
C1 N2 C11 C12 -174.2(11)
C15 N2 C11 C12 1.4(17)
C1 N2 C11 C10 3.7(16)
C15 N2 C11 C10 179.4(10)
C10 C11 C12 C13 3.3(18)
N2 C11 C12 C13 -178.8(11)
C11 C12 C13 C14 -2(2)
C12 C13 C14 C9 1(2)
C8 C9 C14 C13 -179.8(12)
C10 C9 C14 C13 -0.1(17)
C1 N2 C15 C16 -119.1(12)
C11 N2 C15 C16 65.0(14)
C1 N2 C15 C17 108.1(12)
C11 N2 C15 C17 -67.9(14)
C1 Rh C18 C19 91.4(8)
C23 Rh C18 C19 -111.2(9)
C22 Rh C18 C19 -75.4(9)
Cl Rh C18 C19 -173.0(13)
C1 Rh C18 C25 -149.6(12)
C19 Rh C18 C25 119.1(15)
C23 Rh C18 C25 7.8(13)
C22 Rh C18 C25 43.7(13)
Cl Rh C18 C25 -54(2)
C25 C18 C19 C20 -2(2)
Rh C18 C19 C20 103.9(13)
C25 C18 C19 Rh -105.7(12)
C1 Rh C19 C18 -90.1(8)
C23 Rh C19 C18 68.4(9)
C22 Rh C19 C18 101.2(9)
Cl Rh C19 C18 176.2(7)
C1 Rh C19 C20 146.8(11)
C18 Rh C19 C20 -123.1(14)
C23 Rh C19 C20 -54.7(12)
C22 Rh C19 C20 -21.9(12)
Cl Rh C19 C20 53.2(15)
C18 C19 C20 C21 -49(2)
Rh C19 C20 C21 34.3(17)
C19 C20 C21 C22 -30(2)
C20 C21 C22 C23 89(2)
C20 C21 C22 Rh 10(2)
C1 Rh C22 C23 -173.2(18)
C19 Rh C22 C23 -114.9(10)
C18 Rh C22 C23 -77.8(10)
Cl Rh C22 C23 89.1(9)
C1 Rh C22 C21 -52(3)
C19 Rh C22 C21 6.3(13)
C18 Rh C22 C21 43.4(13)
C23 Rh C22 C21 121.2(17)
Cl Rh C22 C21 -149.7(13)
C21 C22 C23 C24 -1(2)
Rh C22 C23 C24 100.2(13)
C21 C22 C23 Rh -100.9(14)
C1 Rh C23 C22 176.1(11)
C19 Rh C23 C22 64.2(10)
C18 Rh C23 C22 99.4(10)
Cl Rh C23 C22 -92.2(9)
C1 Rh C23 C24 56(2)
C19 Rh C23 C24 -56.2(14)
C18 Rh C23 C24 -21.0(14)
C22 Rh C23 C24 -120.4(18)
Cl Rh C23 C24 147.5(13)
C22 C23 C24 C25 -49(2)
Rh C23 C24 C25 32(2)
C23 C24 C25 C18 -27(2)
C19 C18 C25 C24 88.4(19)
Rh C18 C25 C24 7.5(19)
